data_1565609
loop_
_publ_author_name
'Enamullah, Mohammed'
'Islam, Mohammad Khairul'
'H\"ofert, Simon-Patrick'
'Janiak, Christoph'

_publ_section_title
;
 Syntheses, spectroscopy, tautomerism, induced chirality and molecular
 structure of 3-(o/p-tolylimino)indolin-2-one and
 bis[3-(o/p-tolylimino)indole-2-olato-\k2N,O]-\D/\L-zinc(II)
;
_journal_name_full 'Inorganica Chimica Acta'
_journal_page_first 119245
_journal_paper_doi 10.1016/j.ica.2019.119245
_journal_volume 501
_journal_year 2020
_chemical_formula_moiety 'C15 H12 N2 O'
_chemical_formula_sum 'C15 H12 N2 O'
_chemical_formula_weight 236.27
_space_group_crystal_system monoclinic
_space_group_IT_number 14
_space_group_name_Hall '-P 2yn'
_space_group_name_H-M_alt 'P 1 21/n 1'
_atom_sites_solution_hydrogens mixed
_atom_sites_solution_primary direct
_atom_sites_solution_secondary difmap
_audit_creation_method SHELXL-2017/1
_cell_angle_alpha 90
_cell_angle_beta 107.400(4)
_cell_angle_gamma 90
_cell_formula_units_Z 8
_cell_length_a 15.1636(14)
_cell_length_b 9.9282(9)
_cell_length_c 16.9957(15)
_cell_measurement_reflns_used 6080
_cell_measurement_temperature 140(2)
_cell_measurement_theta_max 27.496
_cell_measurement_theta_min 2.488
_cell_volume 2441.6(4)
_computing_cell_refinement 'SAINT (Bruker, 2012)'
_computing_data_collection 'APEX2 (Bruker, 2012)'
_computing_data_reduction 'SAINT (Bruker, 2012)'
_computing_molecular_graphics 'DIAMOND 4.3.1 (Brandenburg, 1999)'
_computing_publication_material 'SHELXL-2017/1 (Sheldrick, 2015b)'
_computing_structure_refinement 'SHELXL-2017/1 (Sheldrick, 2015b)'
_computing_structure_solution 'SHELXT-2015 (Sheldrick 2015a)'
_diffrn_ambient_temperature 140(2)
_diffrn_measured_fraction_theta_full 0.996
_diffrn_measured_fraction_theta_max 0.985
_diffrn_measurement_device_type 'Bruker Kappa APEX-II CCD area detector'
_diffrn_measurement_method '\w scans, \f scans'
_diffrn_radiation_monochromator 'multilayer mirror'
_diffrn_radiation_source 'microfocus sealed tube'
_diffrn_radiation_type MoK\a
_diffrn_radiation_wavelength 0.71073
_diffrn_reflns_av_R_equivalents 0.0368
_diffrn_reflns_av_unetI/netI 0.0417
_diffrn_reflns_Laue_measured_fraction_full 0.996
_diffrn_reflns_Laue_measured_fraction_max 0.985
_diffrn_reflns_limit_h_max 19
_diffrn_reflns_limit_h_min -19
_diffrn_reflns_limit_k_max 12
_diffrn_reflns_limit_k_min -12
_diffrn_reflns_limit_l_max 22
_diffrn_reflns_limit_l_min -21
_diffrn_reflns_number 18751
_diffrn_reflns_point_group_measured_fraction_full 0.996
_diffrn_reflns_point_group_measured_fraction_max 0.985
_diffrn_reflns_theta_full 25.242
_diffrn_reflns_theta_max 27.694
_diffrn_reflns_theta_min 1.581
_exptl_absorpt_coefficient_mu 0.082
_exptl_absorpt_correction_T_max 1.0000
_exptl_absorpt_correction_T_min 0.8449
_exptl_absorpt_correction_type multi-scan
_exptl_absorpt_process_details '(<i>SADABS</i>; Sheldrick, 1996)'
_exptl_crystal_colour yellow
_exptl_crystal_density_diffrn 1.285
_exptl_crystal_density_method 'not measured'
_exptl_crystal_description spheric
_exptl_crystal_F_000 992
_exptl_crystal_size_max 0.230
_exptl_crystal_size_mid 0.230
_exptl_crystal_size_min 0.230
_exptl_crystal_size_rad 0.115
_refine_diff_density_max 0.352
_refine_diff_density_min -0.252
_refine_diff_density_rms 0.048
_refine_ls_extinction_coef .
_refine_ls_extinction_method none
_refine_ls_goodness_of_fit_ref 1.026
_refine_ls_hydrogen_treatment mixed
_refine_ls_matrix_type full
_refine_ls_number_parameters 323
_refine_ls_number_reflns 5628
_refine_ls_number_restraints 0
_refine_ls_restrained_S_all 1.026
_refine_ls_R_factor_all 0.0785
_refine_ls_R_factor_gt 0.0538
_refine_ls_shift/su_max 0.000
_refine_ls_shift/su_mean 0.000
_refine_ls_structure_factor_coef Fsqd
_refine_ls_weighting_details 'w=1/[\s^2^(Fo^2^)+(0.0632P)^2^+1.3459P] where P=(Fo^2^+2Fc^2^)/3'
_refine_ls_weighting_scheme calc
_refine_ls_wR_factor_gt 0.1352
_refine_ls_wR_factor_ref 0.1515
_reflns_Friedel_coverage 0.000
_reflns_Friedel_fraction_full .
_reflns_Friedel_fraction_max .
_reflns_number_gt 4108
_reflns_number_total 5628
_reflns_threshold_expression 'I > 2\s(I)'
_cod_data_source_file ICA-2020-501-119245.cif
_cod_data_source_block Enamullah_ZnR43
_cod_original_sg_symbol_H-M 'P 21/n'
_cod_database_code 1565609
_shelx_shelxl_version_number 2017/1
_shelx_space_group_comment
;
The symmetry employed for this shelxl refinement is uniquely defined
by the following loop, which should always be used as a source of
symmetry information in preference to the above space-group names.
They are only intended as comments.
;
_shelx_estimated_absorpt_t_min 0.981
_shelx_estimated_absorpt_t_max 0.981

loop_
_space_group_symop_operation_xyz
'x, y, z'
'-x+1/2, y+1/2, -z+1/2'
'-x, -y, -z'
'x-1/2, -y-1/2, z-1/2'

loop_
_atom_site_label
_atom_site_type_symbol
_atom_site_fract_x
_atom_site_fract_y
_atom_site_fract_z
_atom_site_U_iso_or_equiv
_atom_site_adp_type
_atom_site_occupancy
_atom_site_site_symmetry_order
_atom_site_calc_flag
_atom_site_refinement_flags_posn
_atom_site_refinement_flags_adp
_atom_site_refinement_flags_occupancy
_atom_site_disorder_assembly
_atom_site_disorder_group
O1 O 0.37250(9) 0.23612(17) 0.56763(8) 0.0439(4) Uani 1 1 d . . . . .
N1 N 0.21474(11) 0.27405(17) 0.52301(10) 0.0333(4) Uani 1 1 d . . . . .
H1 H 0.2039(16) 0.272(2) 0.4694(15) 0.050 Uiso 1 1 d . U . . .
N2 N 0.35597(10) 0.28385(17) 0.72738(9) 0.0339(4) Uani 1 1 d . . . . .
C1 C 0.29961(12) 0.2627(2) 0.57966(11) 0.0321(4) Uani 1 1 d . . . . .
C2 C 0.28557(12) 0.29090(19) 0.66359(10) 0.0290(4) Uani 1 1 d . . . . .
C3 C 0.18780(12) 0.32294(19) 0.64681(11) 0.0293(4) Uani 1 1 d . . . . .
C4 C 0.13439(13) 0.3657(2) 0.69592(11) 0.0346(4) Uani 1 1 d . . . . .
H4 H 0.161034 0.375974 0.753770 0.041 Uiso 1 1 calc R U . . .
C5 C 0.04141(13) 0.3932(2) 0.65874(12) 0.0391(5) Uani 1 1 d . . . . .
H5 H 0.004252 0.424529 0.691125 0.047 Uiso 1 1 calc R U . . .
C6 C 0.00267(13) 0.3752(2) 0.57477(12) 0.0408(5) Uani 1 1 d . . . . .
H6 H -0.061463 0.392109 0.550893 0.049 Uiso 1 1 calc R U . . .
C7 C 0.05457(13) 0.3330(2) 0.52381(12) 0.0382(5) Uani 1 1 d . . . . .
H7 H 0.027205 0.320379 0.466243 0.046 Uiso 1 1 calc R U . . .
C8 C 0.14731(12) 0.31073(19) 0.56114(11) 0.0304(4) Uani 1 1 d . . . . .
C9A C 0.3407(3) 0.2881(6) 0.8054(3) 0.0225(12) Uiso 0.541(13) 1 d . . P A 1
C10A C 0.2928(3) 0.1900(6) 0.8326(3) 0.0300(12) Uiso 0.541(13) 1 d . . P A 1
H10A H 0.269887 0.114021 0.798651 0.036 Uiso 0.541(13) 1 calc R U P A 1
C11A C 0.2779(3) 0.2000(7) 0.9069(3) 0.0343(12) Uiso 0.541(13) 1 d . . P A 1
H11A H 0.244269 0.131607 0.924581 0.041 Uiso 0.541(13) 1 calc R U P A 1
C12A C 0.3116(4) 0.3100(7) 0.9577(3) 0.0343(12) Uiso 0.541(13) 1 d . . P A 1
H12A H 0.299858 0.317559 1.009408 0.041 Uiso 0.541(13) 1 calc R U P A 1
C13A C 0.3618(4) 0.4077(6) 0.9332(3) 0.0362(13) Uiso 0.541(13) 1 d . . P A 1
H13A H 0.384858 0.482352 0.968275 0.043 Uiso 0.541(13) 1 calc R U P A 1
C14A C 0.3795(4) 0.3988(6) 0.8566(3) 0.0308(14) Uiso 0.541(13) 1 d . . P A 1
C15A C 0.4370(5) 0.5038(7) 0.8295(4) 0.0434(19) Uiso 0.541(13) 1 d . . P A 1
H15A H 0.494052 0.462301 0.825312 0.065 Uiso 0.541(13) 1 calc R U P A 1
H15B H 0.452384 0.576918 0.870095 0.065 Uiso 0.541(13) 1 calc R U P A 1
H15C H 0.401761 0.540128 0.775676 0.065 Uiso 0.541(13) 1 calc R U P A 1
C9B C 0.3473(4) 0.3198(8) 0.8085(3) 0.0317(17) Uiso 0.459(13) 1 d . . P A 2
C10B C 0.2966(4) 0.2245(9) 0.8406(4) 0.0420(19) Uiso 0.459(13) 1 d . . P A 2
H10B H 0.268344 0.149128 0.808399 0.050 Uiso 0.459(13) 1 calc R U P A 2
C11B C 0.2886(4) 0.2430(9) 0.9208(4) 0.0398(15) Uiso 0.459(13) 1 d . . P A 2
H11B H 0.255758 0.180596 0.943922 0.048 Uiso 0.459(13) 1 calc R U P A 2
C12B C 0.3299(5) 0.3544(9) 0.9636(3) 0.0396(15) Uiso 0.459(13) 1 d . . P A 2
H12B H 0.324281 0.370350 1.017027 0.048 Uiso 0.459(13) 1 calc R U P A 2
C13B C 0.3794(5) 0.4436(8) 0.9317(3) 0.0396(16) Uiso 0.459(13) 1 d . . P A 2
H13B H 0.406745 0.519690 0.963661 0.047 Uiso 0.459(13) 1 calc R U P A 2
C14B C 0.3907(5) 0.4259(8) 0.8535(4) 0.0333(17) Uiso 0.459(13) 1 d . . P A 2
C15B C 0.4447(6) 0.5186(10) 0.8203(5) 0.052(3) Uiso 0.459(13) 1 d . . P A 2
H15D H 0.477596 0.468308 0.788119 0.077 Uiso 0.459(13) 1 calc R U P A 2
H15E H 0.489488 0.565589 0.865686 0.077 Uiso 0.459(13) 1 calc R U P A 2
H15F H 0.403416 0.584560 0.784638 0.077 Uiso 0.459(13) 1 calc R U P A 2
O2 O 0.58062(10) 0.18703(17) 0.84412(8) 0.0455(4) Uani 1 1 d . . . . .
N3 N 0.55060(11) 0.26169(18) 0.70948(10) 0.0339(4) Uani 1 1 d . . . . .
H3 H 0.4952(18) 0.252(3) 0.6925(14) 0.051 Uiso 1 1 d . U . . .
N4 N 0.76535(10) 0.26225(17) 0.85917(9) 0.0312(4) Uani 1 1 d . . . . .
C16 C 0.60378(13) 0.2346(2) 0.78740(11) 0.0322(4) Uani 1 1 d . . . . .
C17 C 0.70139(12) 0.27654(18) 0.79135(10) 0.0280(4) Uani 1 1 d . . . . .
C18 C 0.69567(12) 0.33062(18) 0.70940(10) 0.0273(4) Uani 1 1 d . . . . .
C19 C 0.75966(12) 0.3874(2) 0.67542(10) 0.0305(4) Uani 1 1 d . . . . .
H19 H 0.822751 0.395469 0.706971 0.037 Uiso 1 1 calc R U . . .
C20 C 0.72946(13) 0.4322(2) 0.59425(11) 0.0353(4) Uani 1 1 d . . . . .
H20 H 0.772069 0.472440 0.570177 0.042 Uiso 1 1 calc R U . . .
C21 C 0.63746(14) 0.4185(2) 0.54822(11) 0.0368(4) Uani 1 1 d . . . . .
H21 H 0.618376 0.449072 0.492719 0.044 Uiso 1 1 calc R U . . .
C22 C 0.57238(13) 0.3613(2) 0.58083(11) 0.0347(4) Uani 1 1 d . . . . .
H22 H 0.509631 0.351540 0.548682 0.042 Uiso 1 1 calc R U . . .
C23 C 0.60278(12) 0.31927(19) 0.66203(10) 0.0291(4) Uani 1 1 d . . . . .
C24A C 0.8570(3) 0.2899(6) 0.8618(2) 0.0203(12) Uiso 0.584(18) 1 d . . P B 3
C25A C 0.8888(3) 0.4175(7) 0.8916(3) 0.0249(14) Uiso 0.584(18) 1 d . . P B 3
C26A C 0.9814(3) 0.4498(7) 0.8974(3) 0.0313(13) Uiso 0.584(18) 1 d . . P B 3
H26A H 1.005760 0.535614 0.917473 0.038 Uiso 0.584(18) 1 calc R U P B 3
C27A C 1.0363(3) 0.3572(8) 0.8742(2) 0.0281(11) Uiso 0.584(18) 1 d . . P B 3
H27A H 1.098210 0.379599 0.877564 0.034 Uiso 0.584(18) 1 calc R U P B 3
C28A C 1.0016(3) 0.2317(7) 0.8458(2) 0.0294(12) Uiso 0.584(18) 1 d . . P B 3
H28A H 1.039740 0.167758 0.830118 0.035 Uiso 0.584(18) 1 calc R U P B 3
C29A C 0.9134(3) 0.2001(6) 0.8405(3) 0.0243(12) Uiso 0.584(18) 1 d . . P B 3
H29A H 0.890381 0.113248 0.821497 0.029 Uiso 0.584(18) 1 calc R U P B 3
C30A C 0.8232(4) 0.5231(6) 0.9182(3) 0.0231(14) Uiso 0.584(18) 1 d . . P B 3
H30A H 0.772669 0.549635 0.869670 0.035 Uiso 0.584(18) 1 calc R U P B 3
H30B H 0.859224 0.602934 0.942428 0.035 Uiso 0.584(18) 1 calc R U P B 3
H30C H 0.797704 0.481434 0.958961 0.035 Uiso 0.584(18) 1 calc R U P B 3
C24B C 0.8566(4) 0.3197(10) 0.8649(4) 0.0270(19) Uiso 0.416(18) 1 d . . P B 4
C25B C 0.8868(5) 0.4440(9) 0.8959(4) 0.027(2) Uiso 0.416(18) 1 d . . P B 4
C26B C 0.9741(4) 0.4816(9) 0.9003(3) 0.0280(17) Uiso 0.416(18) 1 d . . P B 4
H26B H 0.994318 0.568945 0.920609 0.034 Uiso 0.416(18) 1 calc R U P B 4
C27B C 1.0348(4) 0.3999(11) 0.8769(3) 0.0305(16) Uiso 0.416(18) 1 d . . P B 4
H27B H 1.094931 0.432048 0.880579 0.037 Uiso 0.416(18) 1 calc R U P B 4
C28B C 1.0094(4) 0.2725(12) 0.8482(3) 0.0336(17) Uiso 0.416(18) 1 d . . P B 4
H28B H 1.052001 0.213767 0.834459 0.040 Uiso 0.416(18) 1 calc R U P B 4
C29B C 0.9164(6) 0.2303(12) 0.8396(5) 0.047(3) Uiso 0.416(18) 1 d . . P B 4
H29B H 0.895183 0.144283 0.817425 0.056 Uiso 0.416(18) 1 calc R U P B 4
C30B C 0.8276(12) 0.5193(19) 0.9177(10) 0.093(6) Uiso 0.416(18) 1 d . . P B 4
H30D H 0.781397 0.553833 0.868379 0.139 Uiso 0.416(18) 1 calc R U P B 4
H30E H 0.860131 0.595010 0.950984 0.139 Uiso 0.416(18) 1 calc R U P B 4
H30F H 0.796854 0.465730 0.950248 0.139 Uiso 0.416(18) 1 calc R U P B 4

loop_
_atom_site_aniso_label
_atom_site_aniso_U_11
_atom_site_aniso_U_22
_atom_site_aniso_U_33
_atom_site_aniso_U_23
_atom_site_aniso_U_13
_atom_site_aniso_U_12
O1 0.0280(7) 0.0713(11) 0.0343(7) -0.0098(7) 0.0122(6) 0.0033(7)
N1 0.0279(8) 0.0456(10) 0.0262(7) -0.0017(7) 0.0078(6) 0.0022(7)
N2 0.0257(8) 0.0468(10) 0.0293(8) -0.0018(7) 0.0084(6) -0.0004(7)
C1 0.0258(9) 0.0390(11) 0.0321(9) -0.0019(8) 0.0098(7) -0.0003(8)
C2 0.0260(9) 0.0332(10) 0.0288(8) -0.0018(7) 0.0098(7) -0.0015(7)
C3 0.0251(9) 0.0320(10) 0.0307(9) 0.0028(7) 0.0084(7) 0.0001(7)
C4 0.0322(10) 0.0407(11) 0.0332(9) 0.0030(8) 0.0133(8) 0.0042(8)
C5 0.0318(10) 0.0469(12) 0.0441(10) 0.0063(9) 0.0195(8) 0.0098(9)
C6 0.0251(9) 0.0510(13) 0.0460(11) 0.0098(9) 0.0104(8) 0.0067(9)
C7 0.0286(10) 0.0490(12) 0.0342(10) 0.0056(9) 0.0050(8) 0.0045(9)
C8 0.0262(9) 0.0336(10) 0.0323(9) 0.0027(7) 0.0103(7) 0.0019(7)
O2 0.0352(8) 0.0650(11) 0.0391(8) 0.0090(7) 0.0155(6) -0.0069(7)
N3 0.0209(8) 0.0459(10) 0.0338(8) -0.0011(7) 0.0065(6) -0.0032(7)
N4 0.0272(8) 0.0405(9) 0.0254(7) 0.0000(6) 0.0071(6) -0.0025(6)
C16 0.0270(9) 0.0379(11) 0.0321(9) -0.0015(8) 0.0097(7) -0.0031(8)
C17 0.0255(9) 0.0311(10) 0.0280(8) -0.0010(7) 0.0091(7) -0.0003(7)
C18 0.0249(9) 0.0312(10) 0.0255(8) -0.0025(7) 0.0069(7) 0.0016(7)
C19 0.0254(9) 0.0379(11) 0.0281(8) -0.0008(7) 0.0080(7) 0.0006(7)
C20 0.0369(11) 0.0398(11) 0.0327(9) 0.0029(8) 0.0159(8) 0.0027(8)
C21 0.0405(11) 0.0427(12) 0.0265(9) 0.0036(8) 0.0088(8) 0.0101(9)
C22 0.0283(9) 0.0432(12) 0.0293(9) -0.0001(8) 0.0038(7) 0.0080(8)
C23 0.0247(9) 0.0323(10) 0.0297(9) -0.0024(7) 0.0073(7) 0.0022(7)

loop_
_atom_type_symbol
_atom_type_description
_atom_type_scat_dispersion_real
_atom_type_scat_dispersion_imag
_atom_type_scat_source
C C 0.0033 0.0016 'International Tables Vol C Tables 4.2.6.8 and 6.1.1.4'
H H 0.0000 0.0000 'International Tables Vol C Tables 4.2.6.8 and 6.1.1.4'
N N 0.0061 0.0033 'International Tables Vol C Tables 4.2.6.8 and 6.1.1.4'
O O 0.0106 0.0060 'International Tables Vol C Tables 4.2.6.8 and 6.1.1.4'

loop_
_geom_angle_atom_site_label_1
_geom_angle_atom_site_label_2
_geom_angle_atom_site_label_3
_geom_angle
_geom_angle_site_symmetry_1
_geom_angle_site_symmetry_3
C1 N1 C8 110.96(15) . .
C1 N1 H1 125.2(15) . .
C8 N1 H1 123.2(15) . .
C2 N2 C9A 117.7(2) . .
C2 N2 C9B 119.9(3) . .
O1 C1 N1 127.98(17) . .
O1 C1 C2 125.85(17) . .
N1 C1 C2 106.17(15) . .
N2 C2 C3 136.17(16) . .
N2 C2 C1 117.90(16) . .
C3 C2 C1 105.92(14) . .
C4 C3 C8 119.68(16) . .
C4 C3 C2 133.54(16) . .
C8 C3 C2 106.69(15) . .
C5 C4 C3 118.72(17) . .
C5 C4 H4 120.6 . .
C3 C4 H4 120.6 . .
C6 C5 C4 120.29(17) . .
C6 C5 H5 119.9 . .
C4 C5 H5 119.9 . .
C5 C6 C7 122.29(18) . .
C5 C6 H6 118.9 . .
C7 C6 H6 118.9 . .
C8 C7 C6 116.72(18) . .
C8 C7 H7 121.6 . .
C6 C7 H7 121.6 . .
C7 C8 C3 122.19(17) . .
C7 C8 N1 127.59(17) . .
C3 C8 N1 110.22(15) . .
C10A C9A N2 123.1(4) . .
C10A C9A C14A 120.5(4) . .
N2 C9A C14A 116.4(4) . .
C11A C10A C9A 121.0(5) . .
C11A C10A H10A 119.5 . .
C9A C10A H10A 119.5 . .
C10A C11A C12A 120.3(4) . .
C10A C11A H11A 119.9 . .
C12A C11A H11A 119.9 . .
C13A C12A C11A 120.0(4) . .
C13A C12A H12A 120.0 . .
C11A C12A H12A 120.0 . .
C12A C13A C14A 120.8(4) . .
C12A C13A H13A 119.6 . .
C14A C13A H13A 119.6 . .
C13A C14A C9A 117.3(5) . .
C13A C14A C15A 121.5(5) . .
C9A C14A C15A 121.2(5) . .
C14A C15A H15A 109.5 . .
C14A C15A H15B 109.5 . .
H15A C15A H15B 109.5 . .
C14A C15A H15C 109.5 . .
H15A C15A H15C 109.5 . .
H15B C15A H15C 109.5 . .
C14B C9B C10B 121.8(6) . .
C14B C9B N2 123.8(5) . .
C10B C9B N2 114.0(5) . .
C11B C10B C9B 119.6(6) . .
C11B C10B H10B 120.2 . .
C9B C10B H10B 120.2 . .
C12B C11B C10B 117.3(5) . .
C12B C11B H11B 121.3 . .
C10B C11B H11B 121.3 . .
C11B C12B C13B 121.9(5) . .
C11B C12B H12B 119.0 . .
C13B C12B H12B 119.0 . .
C12B C13B C14B 122.0(6) . .
C12B C13B H13B 119.0 . .
C14B C13B H13B 119.0 . .
C9B C14B C13B 117.3(6) . .
C9B C14B C15B 120.6(6) . .
C13B C14B C15B 122.1(6) . .
C14B C15B H15D 109.5 . .
C14B C15B H15E 109.5 . .
H15D C15B H15E 109.5 . .
C14B C15B H15F 109.5 . .
H15D C15B H15F 109.5 . .
H15E C15B H15F 109.5 . .
C16 N3 C23 111.58(15) . .
C16 N3 H3 125.3(17) . .
C23 N3 H3 122.9(17) . .
C17 N4 C24A 119.0(2) . .
C17 N4 C24B 117.6(3) . .
O2 C16 N3 128.54(18) . .
O2 C16 C17 125.44(17) . .
N3 C16 C17 106.01(15) . .
N4 C17 C18 135.34(17) . .
N4 C17 C16 118.54(16) . .
C18 C17 C16 106.10(14) . .
C19 C18 C23 120.05(16) . .
C19 C18 C17 133.74(16) . .
C23 C18 C17 106.20(15) . .
C18 C19 C20 118.61(16) . .
C18 C19 H19 120.7 . .
C20 C19 H19 120.7 . .
C21 C20 C19 120.36(17) . .
C21 C20 H20 119.8 . .
C19 C20 H20 119.8 . .
C20 C21 C22 121.98(17) . .
C20 C21 H21 119.0 . .
C22 C21 H21 119.0 . .
C23 C22 C21 117.20(17) . .
C23 C22 H22 121.4 . .
C21 C22 H22 121.4 . .
C22 C23 C18 121.77(17) . .
C22 C23 N3 128.13(17) . .
C18 C23 N3 110.10(15) . .
C29A C24A C25A 121.1(4) . .
C29A C24A N4 124.0(4) . .
C25A C24A N4 114.8(4) . .
C24A C25A C26A 117.3(4) . .
C24A C25A C30A 121.4(4) . .
C26A C25A C30A 121.3(5) . .
C27A C26A C25A 120.1(4) . .
C27A C26A H26A 119.9 . .
C25A C26A H26A 119.9 . .
C26A C27A C28A 120.2(4) . .
C26A C27A H27A 119.9 . .
C28A C27A H27A 119.9 . .
C29A C28A C27A 120.0(4) . .
C29A C28A H28A 120.0 . .
C27A C28A H28A 120.0 . .
C28A C29A C24A 121.3(5) . .
C28A C29A H29A 119.3 . .
C24A C29A H29A 119.3 . .
C25A C30A H30A 109.5 . .
C25A C30A H30B 109.5 . .
H30A C30A H30B 109.5 . .
C25A C30A H30C 109.5 . .
H30A C30A H30C 109.5 . .
H30B C30A H30C 109.5 . .
C25B C24B C29B 120.6(7) . .
C25B C24B N4 125.2(6) . .
C29B C24B N4 114.2(6) . .
C30B C25B C26B 124.8(10) . .
C30B C25B C24B 116.6(10) . .
C26B C25B C24B 118.6(7) . .
C25B C26B C27B 123.4(6) . .
C25B C26B H26B 118.3 . .
C27B C26B H26B 118.3 . .
C28B C27B C26B 120.5(5) . .
C28B C27B H27B 119.7 . .
C26B C27B H27B 119.7 . .
C27B C28B C29B 118.0(6) . .
C27B C28B H28B 121.0 . .
C29B C28B H28B 121.0 . .
C24B C29B C28B 118.8(7) . .
C24B C29B H29B 120.6 . .
C28B C29B H29B 120.6 . .
C25B C30B H30D 109.5 . .
C25B C30B H30E 109.5 . .
H30D C30B H30E 109.5 . .
C25B C30B H30F 109.5 . .
H30D C30B H30F 109.5 . .
H30E C30B H30F 109.5 . .

loop_
_geom_bond_atom_site_label_1
_geom_bond_atom_site_label_2
_geom_bond_distance
_geom_bond_site_symmetry_2
O1 C1 1.212(2) .
N1 C1 1.362(2) .
N1 C8 1.412(2) .
N1 H1 0.88(2) .
N2 C2 1.276(2) .
N2 C9A 1.413(4) .
N2 C9B 1.467(6) .
C1 C2 1.530(2) .
C2 C3 1.459(2) .
C3 C4 1.392(2) .
C3 C8 1.406(2) .
C4 C5 1.389(3) .
C4 H4 0.9500 .
C5 C6 1.383(3) .
C5 H5 0.9500 .
C6 C7 1.397(3) .
C6 H6 0.9500 .
C7 C8 1.377(3) .
C7 H7 0.9500 .
C9A C10A 1.375(7) .
C9A C14A 1.416(7) .
C10A C11A 1.353(6) .
C10A H10A 0.9500 .
C11A C12A 1.391(7) .
C11A H11A 0.9500 .
C12A C13A 1.373(7) .
C12A H12A 0.9500 .
C13A C14A 1.408(6) .
C13A H13A 0.9500 .
C14A C15A 1.517(8) .
C15A H15A 0.9800 .
C15A H15B 0.9800 .
C15A H15C 0.9800 .
C9B C14B 1.351(9) .
C9B C10B 1.428(9) .
C10B C11B 1.416(9) .
C10B H10B 0.9500 .
C11B C12B 1.369(8) .
C11B H11B 0.9500 .
C12B C13B 1.373(8) .
C12B H12B 0.9500 .
C13B C14B 1.402(8) .
C13B H13B 0.9500 .
C14B C15B 1.454(10) .
C15B H15D 0.9800 .
C15B H15E 0.9800 .
C15B H15F 0.9800 .
O2 C16 1.216(2) .
N3 C16 1.356(2) .
N3 C23 1.409(2) .
N3 H3 0.81(3) .
N4 C17 1.273(2) .
N4 C24A 1.404(4) .
N4 C24B 1.473(7) .
C16 C17 1.520(2) .
C17 C18 1.471(2) .
C18 C19 1.389(2) .
C18 C23 1.402(2) .
C19 C20 1.390(2) .
C19 H19 0.9500 .
C20 C21 1.387(3) .
C20 H20 0.9500 .
C21 C22 1.389(3) .
C21 H21 0.9500 .
C22 C23 1.382(2) .
C22 H22 0.9500 .
C24A C29A 1.357(7) .
C24A C25A 1.396(7) .
C25A C26A 1.415(7) .
C25A C30A 1.600(9) .
C26A C27A 1.375(6) .
C26A H26A 0.9500 .
C27A C28A 1.382(6) .
C27A H27A 0.9500 .
C28A C29A 1.350(6) .
C28A H28A 0.9500 .
C29A H29A 0.9500 .
C30A H30A 0.9800 .
C30A H30B 0.9800 .
C30A H30C 0.9800 .
C24B C25B 1.366(10) .
C24B C29B 1.425(11) .
C25B C30B 1.305(19) .
C25B C26B 1.356(9) .
C26B C27B 1.371(8) .
C26B H26B 0.9500 .
C27B C28B 1.369(9) .
C27B H27B 0.9500 .
C28B C29B 1.436(11) .
C28B H28B 0.9500 .
C29B H29B 0.9500 .
C30B H30D 0.9800 .
C30B H30E 0.9800 .
C30B H30F 0.9800 .

loop_
_geom_hbond_atom_site_label_D
_geom_hbond_atom_site_label_H
_geom_hbond_atom_site_label_A
_geom_hbond_distance_DH
_geom_hbond_distance_HA
_geom_hbond_distance_DA
_geom_hbond_angle_DHA
_geom_hbond_site_symmetry_A
_geom_hbond_publ_flag
N3 H3 O1 0.81(3) 2.37(2) 3.046(2) 141(2) . yes
N3 H3 N2 0.81(3) 2.38(3) 3.064(2) 143(2) . yes
N1 H1 O2 0.88(2) 2.41(2) 3.135(2) 140(2) 4_565 yes
N1 H1 N4 0.88(2) 2.35(2) 3.123(2) 147(2) 4_565 yes
